data_2230230
loop_
_publ_author_name
'Mehdi, Sayed Hasan'
'Hashim, Rokiah'
'Ghalib, Raza Murad'
'Yeap, Chin Sing'
'Fun, Hoong-Kun'

_publ_section_title
;
 9-(3,4-Dimethoxyphenyl)-3,4,5,6,7,9-hexahydroxanthene-1,8(2<i>H</i>)-dione
;
_journal_coeditor_code BQ2301
_journal_issue 6
_journal_name_full 'Acta Crystallographica Section E'
_journal_page_first o1449
_journal_paper_doi 10.1107/S1600536811017867
_journal_volume 67
_journal_year 2011
_chemical_formula_iupac 'C21 H22 O5'
_chemical_formula_moiety 'C21 H22 O5'
_chemical_formula_sum 'C21 H22 O5'
_chemical_formula_weight 354.39
_chemical_name_systematic
;
9-(3,4-Dimethoxyphenyl)-3,4,5,6,7,9-hexahydroxanthene-1,8(2<i>H</i>)-dione
;
_space_group_IT_number 14
_symmetry_cell_setting monoclinic
_symmetry_space_group_name_Hall '-P 2ybc'
_symmetry_space_group_name_H-M 'P 1 21/c 1'
_atom_sites_solution_hydrogens geom
_atom_sites_solution_primary direct
_atom_sites_solution_secondary difmap
_audit_creation_method SHELXL-97
_cell_angle_alpha 90.00
_cell_angle_beta 116.891(2)
_cell_angle_gamma 90.00
_cell_formula_units_Z 4
_cell_length_a 8.7733(3)
_cell_length_b 15.2246(5)
_cell_length_c 14.6646(4)
_cell_measurement_reflns_used 6186
_cell_measurement_temperature 100
_cell_measurement_theta_max 30.03
_cell_measurement_theta_min 2.60
_cell_volume 1746.95(10)
_computing_cell_refinement 'SAINT (Bruker, 2009)'
_computing_data_collection 'APEX2 (Bruker, 2009)'
_computing_data_reduction 'SAINT (Bruker, 2009)'
_computing_molecular_graphics 'SHELXTL (Sheldrick, 2008)'
_computing_publication_material 'SHELXTL (Sheldrick, 2008) and PLATON (Spek, 2009)'
_computing_structure_refinement 'SHELXTL (Sheldrick, 2008)'
_computing_structure_solution 'SHELXTL (Sheldrick, 2008)'
_diffrn_ambient_temperature 100
_diffrn_measured_fraction_theta_full 0.994
_diffrn_measured_fraction_theta_max 0.994
_diffrn_measurement_device_type
;
Bruker SMART APEXII CCD area-detector
;
_diffrn_measurement_method '\f and \w'
_diffrn_radiation_monochromator graphite
_diffrn_radiation_source 'fine-focus sealed tube'
_diffrn_radiation_type MoK\a
_diffrn_radiation_wavelength 0.71073
_diffrn_reflns_av_R_equivalents 0.0418
_diffrn_reflns_av_sigmaI/netI 0.0398
_diffrn_reflns_limit_h_max 9
_diffrn_reflns_limit_h_min -12
_diffrn_reflns_limit_k_max 18
_diffrn_reflns_limit_k_min -21
_diffrn_reflns_limit_l_max 20
_diffrn_reflns_limit_l_min -20
_diffrn_reflns_number 19254
_diffrn_reflns_theta_full 30.09
_diffrn_reflns_theta_max 30.09
_diffrn_reflns_theta_min 2.05
_diffrn_standards_number 0
_exptl_absorpt_coefficient_mu 0.096
_exptl_absorpt_correction_T_max 0.9829
_exptl_absorpt_correction_T_min 0.9470
_exptl_absorpt_correction_type multi-scan
_exptl_absorpt_process_details '(<i>SADABS</i>; Bruker, 2009)'
_exptl_crystal_colour yellow
_exptl_crystal_density_diffrn 1.347
_exptl_crystal_density_method 'not measured'
_exptl_crystal_description block
_exptl_crystal_F_000 752
_exptl_crystal_size_max 0.58
_exptl_crystal_size_mid 0.30
_exptl_crystal_size_min 0.18
_refine_diff_density_max 0.352
_refine_diff_density_min -0.278
_refine_ls_extinction_method none
_refine_ls_goodness_of_fit_ref 1.051
_refine_ls_hydrogen_treatment constr
_refine_ls_matrix_type full
_refine_ls_number_parameters 237
_refine_ls_number_reflns 5118
_refine_ls_number_restraints 0
_refine_ls_restrained_S_all 1.051
_refine_ls_R_factor_all 0.0624
_refine_ls_R_factor_gt 0.0480
_refine_ls_shift/su_max 0.000
_refine_ls_shift/su_mean 0.000
_refine_ls_structure_factor_coef Fsqd
_refine_ls_weighting_details 'calc w=1/[\s^2^(Fo^2^)+(0.0608P)^2^+0.4710P] where P=(Fo^2^+2Fc^2^)/3'
_refine_ls_weighting_scheme calc
_refine_ls_wR_factor_gt 0.1209
_refine_ls_wR_factor_ref 0.1302
_reflns_number_gt 4066
_reflns_number_total 5118
_reflns_threshold_expression I>2\s(I)
_cod_data_source_file bq2301.cif
_cod_data_source_block I
_cod_original_sg_symbol_H-M 'P 21/c'
_cod_database_code 2230230
_cod_database_fobs_code 2230230

loop_
_symmetry_equiv_pos_as_xyz
'x, y, z'
'-x, y+1/2, -z+1/2'
'-x, -y, -z'
'x, -y-1/2, z-1/2'

loop_
_atom_site_type_symbol
_atom_site_label
_atom_site_fract_x
_atom_site_fract_y
_atom_site_fract_z
_atom_site_U_iso_or_equiv
_atom_site_adp_type
_atom_site_calc_flag
_atom_site_refinement_flags
_atom_site_occupancy
_atom_site_symmetry_multiplicity
_atom_site_disorder_assembly
_atom_site_disorder_group
O O1 -0.23678(10) 0.45054(6) 0.11930(7) 0.0253(2) Uani d . 1 1 . .
O O2 -0.11008(12) 0.63020(7) 0.40709(7) 0.0307(2) Uani d . 1 1 . .
O O3 0.34649(11) 0.44914(7) 0.36290(7) 0.0293(2) Uani d . 1 1 . .
O O4 0.46323(11) 0.77498(6) 0.38751(7) 0.0252(2) Uani d . 1 1 . .
O O5 0.31222(11) 0.84133(6) 0.20530(7) 0.0254(2) Uani d . 1 1 . .
C C1 -0.16143(15) 0.54404(8) 0.26377(9) 0.0212(2) Uani d . 1 1 . .
C C2 -0.21561(16) 0.59572(9) 0.32848(10) 0.0240(3) Uani d . 1 1 . .
C C3 -0.40468(17) 0.60323(10) 0.29722(11) 0.0296(3) Uani d . 1 1 . .
H H3A -0.4278 0.6619 0.3173 0.035 Uiso calc R 1 1 . .
H H3B -0.4359 0.5588 0.3352 0.035 Uiso calc R 1 1 . .
C C4 -0.51736(17) 0.59051(10) 0.18363(11) 0.0317(3) Uani d . 1 1 . .
H H4A -0.5069 0.6424 0.1461 0.038 Uiso calc R 1 1 . .
H H4B -0.6381 0.5859 0.1706 0.038 Uiso calc R 1 1 . .
C C5 -0.46837(16) 0.50797(10) 0.14364(10) 0.0269(3) Uani d . 1 1 . .
H H5A -0.5066 0.4553 0.1672 0.032 Uiso calc R 1 1 . .
H H5B -0.5268 0.5083 0.0680 0.032 Uiso calc R 1 1 . .
C C6 -0.27955(15) 0.50362(9) 0.18052(9) 0.0220(2) Uani d . 1 1 . .
C C7 -0.06793(15) 0.42479(9) 0.15659(9) 0.0219(2) Uani d . 1 1 . .
C C8 -0.04677(16) 0.35533(9) 0.09158(10) 0.0259(3) Uani d . 1 1 . .
H H8A -0.1171 0.3700 0.0185 0.031 Uiso calc R 1 1 . .
H H8B -0.0871 0.2984 0.1051 0.031 Uiso calc R 1 1 . .
C C9 0.14076(16) 0.34741(9) 0.11409(10) 0.0260(3) Uani d . 1 1 . .
H H9A 0.1567 0.2942 0.0805 0.031 Uiso calc R 1 1 . .
H H9B 0.1739 0.3991 0.0862 0.031 Uiso calc R 1 1 . .
C C10 0.25342(16) 0.34178(9) 0.22886(10) 0.0263(3) Uani d . 1 1 . .
H H10A 0.2253 0.2876 0.2555 0.032 Uiso calc R 1 1 . .
H H10B 0.3746 0.3381 0.2427 0.032 Uiso calc R 1 1 . .
C C11 0.22973(15) 0.42044(8) 0.28392(10) 0.0225(2) Uani d . 1 1 . .
C C12 0.05790(14) 0.45987(8) 0.24136(9) 0.0205(2) Uani d . 1 1 . .
C C13 0.02759(14) 0.53739(8) 0.29541(9) 0.0199(2) Uani d . 1 1 . .
H H13A 0.0892 0.5268 0.3708 0.024 Uiso calc R 1 1 . .
C C14 0.09637(14) 0.62177(8) 0.27121(9) 0.0200(2) Uani d . 1 1 . .
C C15 0.01165(15) 0.66138(9) 0.17626(10) 0.0229(3) Uani d . 1 1 . .
H H15A -0.0931 0.6372 0.1269 0.028 Uiso calc R 1 1 . .
C C16 0.07768(15) 0.73634(8) 0.15190(9) 0.0225(3) Uani d . 1 1 . .
H H16A 0.0175 0.7631 0.0867 0.027 Uiso calc R 1 1 . .
C C17 0.23114(15) 0.77157(8) 0.22307(9) 0.0213(2) Uani d . 1 1 . .
C C18 0.31465(14) 0.73401(8) 0.32119(9) 0.0206(2) Uani d . 1 1 . .
C C19 0.24887(14) 0.65911(8) 0.34429(9) 0.0210(2) Uani d . 1 1 . .
H H19A 0.3075 0.6330 0.4100 0.025 Uiso calc R 1 1 . .
C C20 0.54591(18) 0.74117(11) 0.48942(10) 0.0346(3) Uani d . 1 1 . .
H H20A 0.6472 0.7767 0.5304 0.052 Uiso calc R 1 1 . .
H H20B 0.5804 0.6802 0.4879 0.052 Uiso calc R 1 1 . .
H H20C 0.4668 0.7435 0.5198 0.052 Uiso calc R 1 1 . .
C C21 0.23844(18) 0.87415(10) 0.10281(10) 0.0292(3) Uani d . 1 1 . .
H H21A 0.2185 0.8253 0.0552 0.044 Uiso calc R 1 1 . .
H H21B 0.3167 0.9165 0.0959 0.044 Uiso calc R 1 1 . .
H H21C 0.1296 0.9031 0.0871 0.044 Uiso calc R 1 1 . .

loop_
_atom_site_aniso_label
_atom_site_aniso_U_11
_atom_site_aniso_U_22
_atom_site_aniso_U_33
_atom_site_aniso_U_12
_atom_site_aniso_U_13
_atom_site_aniso_U_23
O1 0.0120(4) 0.0367(5) 0.0227(4) 0.0006(4) 0.0037(3) -0.0034(4)
O2 0.0227(5) 0.0359(5) 0.0304(5) 0.0013(4) 0.0094(4) -0.0061(4)
O3 0.0163(4) 0.0326(5) 0.0286(5) 0.0025(4) 0.0011(4) -0.0044(4)
O4 0.0158(4) 0.0308(5) 0.0219(4) -0.0054(4) 0.0021(3) -0.0042(4)
O5 0.0195(4) 0.0279(5) 0.0243(4) -0.0053(4) 0.0060(4) 0.0001(4)
C1 0.0141(5) 0.0245(6) 0.0237(6) 0.0015(4) 0.0072(4) 0.0024(5)
C2 0.0185(5) 0.0238(6) 0.0290(6) 0.0017(5) 0.0102(5) 0.0021(5)
C3 0.0197(6) 0.0320(7) 0.0388(7) 0.0028(5) 0.0148(6) -0.0020(6)
C4 0.0181(6) 0.0386(8) 0.0367(7) 0.0058(5) 0.0108(5) 0.0064(6)
C5 0.0129(5) 0.0376(7) 0.0253(6) 0.0017(5) 0.0044(5) 0.0022(5)
C6 0.0139(5) 0.0278(6) 0.0230(6) 0.0015(5) 0.0071(4) 0.0023(5)
C7 0.0129(5) 0.0268(6) 0.0240(6) -0.0001(4) 0.0065(4) 0.0013(5)
C8 0.0187(6) 0.0313(7) 0.0256(6) -0.0031(5) 0.0082(5) -0.0054(5)
C9 0.0188(6) 0.0306(7) 0.0284(6) -0.0010(5) 0.0106(5) -0.0045(5)
C10 0.0181(6) 0.0266(6) 0.0308(7) 0.0027(5) 0.0081(5) -0.0016(5)
C11 0.0151(5) 0.0238(6) 0.0254(6) -0.0002(4) 0.0065(5) 0.0014(5)
C12 0.0138(5) 0.0229(6) 0.0222(5) 0.0005(4) 0.0059(4) 0.0007(4)
C13 0.0121(5) 0.0243(6) 0.0199(5) 0.0004(4) 0.0043(4) 0.0000(4)
C14 0.0125(5) 0.0241(6) 0.0217(5) 0.0013(4) 0.0063(4) -0.0020(4)
C15 0.0126(5) 0.0263(6) 0.0233(6) -0.0005(4) 0.0023(4) -0.0013(5)
C16 0.0159(5) 0.0261(6) 0.0204(5) 0.0017(5) 0.0039(4) 0.0007(5)
C17 0.0161(5) 0.0227(6) 0.0240(6) -0.0001(4) 0.0081(5) -0.0030(5)
C18 0.0112(5) 0.0256(6) 0.0214(5) -0.0005(4) 0.0044(4) -0.0055(5)
C19 0.0136(5) 0.0270(6) 0.0191(5) 0.0018(4) 0.0045(4) -0.0023(4)
C20 0.0244(7) 0.0513(9) 0.0197(6) -0.0129(6) 0.0027(5) -0.0044(6)
C21 0.0289(7) 0.0315(7) 0.0244(6) -0.0070(6) 0.0095(5) -0.0010(5)

loop_
_atom_type_symbol
_atom_type_description
_atom_type_scat_dispersion_real
_atom_type_scat_dispersion_imag
_atom_type_scat_source
C C 0.0033 0.0016 'International Tables Vol C Tables 4.2.6.8 and 6.1.1.4'
H H 0.0000 0.0000 'International Tables Vol C Tables 4.2.6.8 and 6.1.1.4'
O O 0.0106 0.0060 'International Tables Vol C Tables 4.2.6.8 and 6.1.1.4'

loop_
_geom_angle_atom_site_label_1
_geom_angle_atom_site_label_2
_geom_angle_atom_site_label_3
_geom_angle_site_symmetry_1
_geom_angle_site_symmetry_3
_geom_angle
_geom_angle_publ_flag
C6 O1 C7 . . 117.80(9) ?
C18 O4 C20 . . 116.55(10) ?
C17 O5 C21 . . 116.37(10) ?
C6 C1 C2 . . 119.46(11) ?
C6 C1 C13 . . 122.55(11) ?
C2 C1 C13 . . 117.98(11) ?
O2 C2 C1 . . 120.73(11) ?
O2 C2 C3 . . 120.81(12) ?
C1 C2 C3 . . 118.43(11) ?
C2 C3 C4 . . 113.83(11) ?
C2 C3 H3A . . 108.8 ?
C4 C3 H3A . . 108.8 ?
C2 C3 H3B . . 108.8 ?
C4 C3 H3B . . 108.8 ?
H3A C3 H3B . . 107.7 ?
C3 C4 C5 . . 111.70(11) ?
C3 C4 H4A . . 109.3 ?
C5 C4 H4A . . 109.3 ?
C3 C4 H4B . . 109.3 ?
C5 C4 H4B . . 109.3 ?
H4A C4 H4B . . 107.9 ?
C6 C5 C4 . . 110.85(11) ?
C6 C5 H5A . . 109.5 ?
C4 C5 H5A . . 109.5 ?
C6 C5 H5B . . 109.5 ?
C4 C5 H5B . . 109.5 ?
H5A C5 H5B . . 108.1 ?
C1 C6 O1 . . 122.37(10) ?
C1 C6 C5 . . 125.67(12) ?
O1 C6 C5 . . 111.95(11) ?
C12 C7 O1 . . 122.51(11) ?
C12 C7 C8 . . 125.84(11) ?
O1 C7 C8 . . 111.66(10) ?
C7 C8 C9 . . 110.54(10) ?
C7 C8 H8A . . 109.5 ?
C9 C8 H8A . . 109.5 ?
C7 C8 H8B . . 109.5 ?
C9 C8 H8B . . 109.5 ?
H8A C8 H8B . . 108.1 ?
C10 C9 C8 . . 109.91(11) ?
C10 C9 H9A . . 109.7 ?
C8 C9 H9A . . 109.7 ?
C10 C9 H9B . . 109.7 ?
C8 C9 H9B . . 109.7 ?
H9A C9 H9B . . 108.2 ?
C11 C10 C9 . . 111.68(11) ?
C11 C10 H10A . . 109.3 ?
C9 C10 H10A . . 109.3 ?
C11 C10 H10B . . 109.3 ?
C9 C10 H10B . . 109.3 ?
H10A C10 H10B . . 107.9 ?
O3 C11 C12 . . 120.76(12) ?
O3 C11 C10 . . 121.91(11) ?
C12 C11 C10 . . 117.29(11) ?
C7 C12 C11 . . 118.98(11) ?
C7 C12 C13 . . 121.98(10) ?
C11 C12 C13 . . 119.03(10) ?
C1 C13 C12 . . 108.70(10) ?
C1 C13 C14 . . 111.50(10) ?
C12 C13 C14 . . 110.69(9) ?
C1 C13 H13A . . 108.6 ?
C12 C13 H13A . . 108.6 ?
C14 C13 H13A . . 108.6 ?
C15 C14 C19 . . 118.98(11) ?
C15 C14 C13 . . 120.72(10) ?
C19 C14 C13 . . 120.28(11) ?
C14 C15 C16 . . 121.10(11) ?
C14 C15 H15A . . 119.4 ?
C16 C15 H15A . . 119.4 ?
C17 C16 C15 . . 119.84(11) ?
C17 C16 H16A . . 120.1 ?
C15 C16 H16A . . 120.1 ?
O5 C17 C16 . . 124.70(11) ?
O5 C17 C18 . . 115.81(10) ?
C16 C17 C18 . . 119.48(11) ?
O4 C18 C19 . . 124.51(11) ?
O4 C18 C17 . . 115.33(11) ?
C19 C18 C17 . . 120.13(11) ?
C18 C19 C14 . . 120.35(11) ?
C18 C19 H19A . . 119.8 ?
C14 C19 H19A . . 119.8 ?
O4 C20 H20A . . 109.5 ?
O4 C20 H20B . . 109.5 ?
H20A C20 H20B . . 109.5 ?
O4 C20 H20C . . 109.5 ?
H20A C20 H20C . . 109.5 ?
H20B C20 H20C . . 109.5 ?
O5 C21 H21A . . 109.5 ?
O5 C21 H21B . . 109.5 ?
H21A C21 H21B . . 109.5 ?
O5 C21 H21C . . 109.5 ?
H21A C21 H21C . . 109.5 ?
H21B C21 H21C . . 109.5 ?

loop_
_geom_bond_atom_site_label_1
_geom_bond_atom_site_label_2
_geom_bond_site_symmetry_2
_geom_bond_distance
_geom_bond_publ_flag
O1 C6 . 1.3800(15) ?
O1 C7 . 1.3836(14) ?
O2 C2 . 1.2231(16) ?
O3 C11 . 1.2283(15) ?
O4 C18 . 1.3738(14) ?
O4 C20 . 1.4297(16) ?
O5 C17 . 1.3674(15) ?
O5 C21 . 1.4309(16) ?
C1 C6 . 1.3411(17) ?
C1 C2 . 1.4676(17) ?
C1 C13 . 1.5099(16) ?
C2 C3 . 1.5122(17) ?
C3 C4 . 1.517(2) ?
C3 H3A . 0.9900 ?
C3 H3B . 0.9900 ?
C4 C5 . 1.528(2) ?
C4 H4A . 0.9900 ?
C4 H4B . 0.9900 ?
C5 C6 . 1.4935(17) ?
C5 H5A . 0.9900 ?
C5 H5B . 0.9900 ?
C7 C12 . 1.3446(17) ?
C7 C8 . 1.4906(18) ?
C8 C9 . 1.5294(17) ?
C8 H8A . 0.9900 ?
C8 H8B . 0.9900 ?
C9 C10 . 1.5205(19) ?
C9 H9A . 0.9900 ?
C9 H9B . 0.9900 ?
C10 C11 . 1.5103(18) ?
C10 H10A . 0.9900 ?
C10 H10B . 0.9900 ?
C11 C12 . 1.4736(16) ?
C12 C13 . 1.5108(17) ?
C13 C14 . 1.5277(17) ?
C13 H13A . 1.0000 ?
C14 C15 . 1.3852(17) ?
C14 C19 . 1.4017(16) ?
C15 C16 . 1.3975(18) ?
C15 H15A . 0.9500 ?
C16 C17 . 1.3851(16) ?
C16 H16A . 0.9500 ?
C17 C18 . 1.4074(17) ?
C18 C19 . 1.3874(18) ?
C19 H19A . 0.9500 ?
C20 H20A . 0.9800 ?
C20 H20B . 0.9800 ?
C20 H20C . 0.9800 ?
C21 H21A . 0.9800 ?
C21 H21B . 0.9800 ?
C21 H21C . 0.9800 ?

loop_
_geom_hbond_atom_site_label_D
_geom_hbond_atom_site_label_H
_geom_hbond_atom_site_label_A
_geom_hbond_site_symmetry_A
_geom_hbond_distance_DH
_geom_hbond_distance_HA
_geom_hbond_distance_DA
_geom_hbond_angle_DHA
_geom_hbond_publ_flag
C3 H3A O4 1_455 0.99 2.41 3.3647(18) 161 yes
C5 H5A O5 2_545 0.99 2.56 3.2366(17) 126 yes
C9 H9A O2 2_545 0.99 2.55 3.3210(17) 135 yes
C10 H10B O5 2_645 0.99 2.50 3.4822(19) 173 yes
C21 H21C O2 4_575 0.98 2.57 3.1069(18) 114 yes

loop_
_geom_torsion_atom_site_label_1
_geom_torsion_atom_site_label_2
_geom_torsion_atom_site_label_3
_geom_torsion_atom_site_label_4
_geom_torsion_site_symmetry_1
_geom_torsion_site_symmetry_2
_geom_torsion_site_symmetry_3
_geom_torsion_site_symmetry_4
_geom_torsion
_geom_torsion_publ_flag
C6 C1 C2 O2 . . . . 176.94(12) ?
C13 C1 C2 O2 . . . . -1.98(19) ?
C6 C1 C2 C3 . . . . -1.40(18) ?
C13 C1 C2 C3 . . . . 179.68(11) ?
O2 C2 C3 C4 . . . . 156.87(13) ?
C1 C2 C3 C4 . . . . -24.78(18) ?
C2 C3 C4 C5 . . . . 49.18(16) ?
C3 C4 C5 C6 . . . . -47.29(15) ?
C2 C1 C6 O1 . . . . -176.73(11) ?
C13 C1 C6 O1 . . . . 2.14(19) ?
C2 C1 C6 C5 . . . . 2.0(2) ?
C13 C1 C6 C5 . . . . -179.18(12) ?
C7 O1 C6 C1 . . . . 13.08(18) ?
C7 O1 C6 C5 . . . . -165.77(11) ?
C4 C5 C6 C1 . . . . 23.06(18) ?
C4 C5 C6 O1 . . . . -158.14(11) ?
C6 O1 C7 C12 . . . . -10.48(18) ?
C6 O1 C7 C8 . . . . 169.57(11) ?
C12 C7 C8 C9 . . . . -16.76(18) ?
O1 C7 C8 C9 . . . . 163.19(11) ?
C7 C8 C9 C10 . . . . 48.72(15) ?
C8 C9 C10 C11 . . . . -57.64(15) ?
C9 C10 C11 O3 . . . . -148.95(12) ?
C9 C10 C11 C12 . . . . 33.42(16) ?
O1 C7 C12 C11 . . . . 171.57(11) ?
C8 C7 C12 C11 . . . . -8.48(19) ?
O1 C7 C12 C13 . . . . -7.24(19) ?
C8 C7 C12 C13 . . . . 172.71(12) ?
O3 C11 C12 C7 . . . . -177.87(12) ?
C10 C11 C12 C7 . . . . -0.21(17) ?
O3 C11 C12 C13 . . . . 0.98(18) ?
C10 C11 C12 C13 . . . . 178.63(11) ?
C6 C1 C13 C12 . . . . -17.44(16) ?
C2 C1 C13 C12 . . . . 161.44(11) ?
C6 C1 C13 C14 . . . . 104.85(14) ?
C2 C1 C13 C14 . . . . -76.26(14) ?
C7 C12 C13 C1 . . . . 19.86(16) ?
C11 C12 C13 C1 . . . . -158.95(11) ?
C7 C12 C13 C14 . . . . -102.92(13) ?
C11 C12 C13 C14 . . . . 78.27(13) ?
C1 C13 C14 C15 . . . . -47.46(15) ?
C12 C13 C14 C15 . . . . 73.68(13) ?
C1 C13 C14 C19 . . . . 134.08(11) ?
C12 C13 C14 C19 . . . . -104.78(12) ?
C19 C14 C15 C16 . . . . 1.38(18) ?
C13 C14 C15 C16 . . . . -177.10(11) ?
C14 C15 C16 C17 . . . . 0.62(19) ?
C21 O5 C17 C16 . . . . -5.67(18) ?
C21 O5 C17 C18 . . . . 173.51(11) ?
C15 C16 C17 O5 . . . . 175.93(11) ?
C15 C16 C17 C18 . . . . -3.22(18) ?
C20 O4 C18 C19 . . . . -5.34(18) ?
C20 O4 C18 C17 . . . . 176.71(11) ?
O5 C17 C18 O4 . . . . 2.67(16) ?
C16 C17 C18 O4 . . . . -178.10(11) ?
O5 C17 C18 C19 . . . . -175.38(10) ?
C16 C17 C18 C19 . . . . 3.84(18) ?
O4 C18 C19 C14 . . . . -179.71(11) ?
C17 C18 C19 C14 . . . . -1.85(18) ?
C15 C14 C19 C18 . . . . -0.75(17) ?
C13 C14 C19 C18 . . . . 177.73(10) ?

loop_
_cod_related_entry_id
_cod_related_entry_database
_cod_related_entry_code
1 ChemSpider 912508
